data_7715450
loop_
_publ_author_name
'Yang, Wenjian'
'Zhang, Jingshen'
'Xiong, Hui'
'Lan, Jing'
'Yuan, Songyang'
'Zhan, Mengdi'
'Tan, Ziyu'
'Li, Wenzhe'
'Fan, Jiandong'

_publ_section_title
;
 Emerging lead-free all inorganic perovskite single crystals
 K<sub>7</sub>Bi<sub>3</sub>X<sub>16</sub> (X = Cl, Br) toward
 photodetector application.
;
_journal_issue 15
_journal_name_full 'Dalton transactions (Cambridge, England : 2003)'
_journal_page_first 6609
_journal_page_last 6617
_journal_paper_doi 10.1039/d3dt03872f
_journal_volume 53
_journal_year 2024
_chemical_formula_moiety '0.17(Bi18 Br96 K42)'
_chemical_formula_sum 'Bi3 Br16 K7'
_chemical_formula_weight 2179.20
_space_group_crystal_system hexagonal
_space_group_IT_number 176
_space_group_name_Hall '-P 6c'
_space_group_name_H-M_alt 'P 63/m'
_atom_sites_solution_primary dual
_audit_creation_date 2023-07-20
_audit_creation_method
;
Olex2 1.5
(compiled 2023.03.06 svn.rbb2c1857 for OlexSys, GUI svn.r6748)
;
_audit_update_record
;
2023-10-26 deposited with the CCDC.	2024-03-12 downloaded from the CCDC.
;
_cell_angle_alpha 90
_cell_angle_beta 90
_cell_angle_gamma 120
_cell_formula_units_Z 6
_cell_length_a 13.4181(4)
_cell_length_b 13.4181(4)
_cell_length_c 34.9412(12)
_cell_measurement_reflns_used 4668
_cell_measurement_temperature 293(2)
_cell_measurement_theta_max 26.7190
_cell_measurement_theta_min 1.8380
_cell_volume 5448.2(3)
_computing_cell_refinement 'CrysAlisPro 1.171.40.84a (Rigaku OD, 2020)'
_computing_data_collection 'CrysAlisPro 1.171.40.84a (Rigaku OD, 2020)'
_computing_data_reduction 'CrysAlisPro 1.171.40.84a (Rigaku OD, 2020)'
_computing_molecular_graphics 'Olex2 1.5 (Dolomanov et al., 2009)'
_computing_publication_material 'Olex2 1.5 (Dolomanov et al., 2009)'
_computing_structure_refinement 'ShelXL (Sheldrick, 2015)'
_computing_structure_solution 'ShelXT (Sheldrick, 2015)'
_diffrn_ambient_temperature 293(2)
_diffrn_detector 'Hybrid Pixel Array Detector'
_diffrn_detector_area_resol_mean 10.0000
_diffrn_detector_type HyPix3000
_diffrn_measured_fraction_theta_full 0.984
_diffrn_measured_fraction_theta_max 0.942
_diffrn_measurement_details
;
List of Runs (angles in degrees, time in seconds):

  # Type    Start    End  Width  t~exp~   \w     \q     \k     \f   Frames
#--------------------------------------------------------------------------
  1  \w    -39.00   0.00   0.50   36.00    --   14.73 -15.00  60.00   78
  2  \w     12.00  69.00   0.50   36.00    --   14.73-125.00  90.00  114
  3  \w     -1.00  59.00   0.50   36.00    --   14.73-108.00-101.00  120
  4  \w    -20.00   5.00   0.50   36.00    --  -15.91 -47.00-129.00   50
  5  \w    -45.00 -13.00   0.50   36.00    --   14.73 -22.00-141.00   64
  6  \w     57.00  82.00   0.50   36.00    --   14.73  61.00-150.00   50
;
_diffrn_measurement_device 'four-circle diffractometer'
_diffrn_measurement_device_type 'XtaLAB Synergy, Single source at offset/far, HyPix3000'
_diffrn_measurement_method '\w scans'
_diffrn_orient_matrix_type 'CrysAlisPro convention (1999,Acta A55,543-557)'
_diffrn_orient_matrix_UB_11 -0.0271656000
_diffrn_orient_matrix_UB_12 -0.0366451000
_diffrn_orient_matrix_UB_13 0.0158758000
_diffrn_orient_matrix_UB_21 0.0320165000
_diffrn_orient_matrix_UB_22 0.0466788000
_diffrn_orient_matrix_UB_23 0.0126491000
_diffrn_orient_matrix_UB_31 -0.0442883000
_diffrn_orient_matrix_UB_32 0.0141962000
_diffrn_orient_matrix_UB_33 -0.0005935000
_diffrn_radiation_monochromator mirror
_diffrn_radiation_probe x-ray
_diffrn_radiation_type 'Mo K\a'
_diffrn_radiation_wavelength 0.71073
_diffrn_reflns_av_R_equivalents 0.0589
_diffrn_reflns_av_unetI/netI 0.0754
_diffrn_reflns_Laue_measured_fraction_full 0.984
_diffrn_reflns_Laue_measured_fraction_max 0.942
_diffrn_reflns_limit_h_max 15
_diffrn_reflns_limit_h_min -16
_diffrn_reflns_limit_k_max 15
_diffrn_reflns_limit_k_min -9
_diffrn_reflns_limit_l_max 43
_diffrn_reflns_limit_l_min -43
_diffrn_reflns_number 17993
_diffrn_reflns_point_group_measured_fraction_full 0.984
_diffrn_reflns_point_group_measured_fraction_max 0.942
_diffrn_reflns_theta_full 25.242
_diffrn_reflns_theta_max 27.142
_diffrn_reflns_theta_min 1.752
_diffrn_source 'micro-focus sealed X-ray tube'
_diffrn_source_type 'PhotonJet (Mo) X-ray Source'
_exptl_absorpt_coefficient_mu 32.901
_exptl_absorpt_correction_T_max 1.00000
_exptl_absorpt_correction_T_min 0.15256
_exptl_absorpt_correction_type multi-scan
_exptl_absorpt_process_details
;
CrysAlisPro 1.171.40.84a (Rigaku Oxford Diffraction, 2020)
Empirical absorption correction using spherical harmonics,
implemented in SCALE3 ABSPACK scaling algorithm.
;
_exptl_crystal_colour colourless
_exptl_crystal_colour_primary colourless
_exptl_crystal_density_diffrn 3.985
_exptl_crystal_description block
_exptl_crystal_F_000 5652
_refine_diff_density_max 1.393
_refine_diff_density_min -2.744
_refine_diff_density_rms 0.428
_refine_ls_extinction_method none
_refine_ls_goodness_of_fit_ref 0.976
_refine_ls_hydrogen_treatment undef
_refine_ls_matrix_type full
_refine_ls_number_parameters 124
_refine_ls_number_reflns 3867
_refine_ls_number_restraints 0
_refine_ls_restrained_S_all 0.976
_refine_ls_R_factor_all 0.0956
_refine_ls_R_factor_gt 0.0481
_refine_ls_shift/su_max 0.001
_refine_ls_shift/su_mean 0.000
_refine_ls_structure_factor_coef Fsqd
_refine_ls_weighting_details 'w=1/[\s^2^(Fo^2^)+(0.0444P)^2^] where P=(Fo^2^+2Fc^2^)/3'
_refine_ls_weighting_scheme calc
_refine_ls_wR_factor_gt 0.0862
_refine_ls_wR_factor_ref 0.1019
_reflns_Friedel_coverage 0.000
_reflns_number_gt 2497
_reflns_number_total 3867
_reflns_threshold_expression 'I > 2\s(I)'
_cod_data_source_file d3dt03872f2.cif
_cod_data_source_block exp_1745_ywj_k7bi3br16
_cod_depositor_comments 'Adding full bibliography for 7715449--7715450.cif.'
_cod_original_cell_volume 5448.2(4)
_cod_database_code 7715450
_shelx_shelxl_version_number 2018/3
_chemical_oxdiff_formula 'K Bi Br'
_shelx_space_group_comment
;
The symmetry employed for this shelxl refinement is uniquely defined
by the following loop, which should always be used as a source of
symmetry information in preference to the above space-group names.
They are only intended as comments.
;
_diffrn_oxdiff_digest_frames
;
015887e9e4a11ee6d1e0f81a54c6dd23b00086485b7
;
_reflns_odcompleteness_completeness 97.53
_reflns_odcompleteness_iscentric 1
_reflns_odcompleteness_theta 26.32
_olex2_refinement_description
;
;
_olex2_submission_special_instructions 'No special instructions were received'
_oxdiff_exptl_absorpt_empirical_details
;
Empirical correction (ABSPACK) includes:
- Absorption correction using spherical harmonics
- Frame scaling
;
_oxdiff_exptl_absorpt_empirical_full_max 5.299
_oxdiff_exptl_absorpt_empirical_full_min 0.317

loop_
_space_group_symop_operation_xyz
'x, y, z'
'-y, x-y, z'
'-x+y, -x, z'
'-x, -y, z+1/2'
'y, -x+y, z+1/2'
'x-y, x, z+1/2'
'-x, -y, -z'
'y, -x+y, -z'
'x-y, x, -z'
'x, y, -z-1/2'
'-y, x-y, -z-1/2'
'-x+y, -x, -z-1/2'

loop_
_atom_site_label
_atom_site_type_symbol
_atom_site_fract_x
_atom_site_fract_y
_atom_site_fract_z
_atom_site_U_iso_or_equiv
_atom_site_adp_type
_atom_site_occupancy
_atom_site_site_symmetry_order
_atom_site_calc_flag
_atom_site_refinement_flags_posn
_atom_site_refinement_flags_adp
_atom_site_refinement_flags_occupancy
_atom_site_disorder_assembly
_atom_site_disorder_group
Bi01 Bi 0.000000 0.000000 0.500000 0.0214(3) Uani 1 6 d S T P . .
Bi02 Bi 0.333333 0.666667 0.49142(2) 0.02348(19) Uani 1 3 d S T P . .
Bi03 Bi 0.33421(3) 0.34044(3) 0.68436(2) 0.02460(13) Uani 1 1 d . . . . .
Br04 Br 0.33331(13) 0.48818(13) 0.750000 0.0331(4) Uani 1 2 d S T P . .
Br05 Br 0.58003(9) 0.46729(10) 0.68620(4) 0.0333(3) Uani 1 1 d . . . . .
Br06 Br 0.08684(9) 0.21981(10) 0.68454(4) 0.0344(3) Uani 1 1 d . . . . .
Br07 Br 0.33163(16) 0.19071(14) 0.750000 0.0429(5) Uani 1 2 d S T P . .
Br08 Br 0.39336(11) 0.52695(10) 0.44379(4) 0.0469(4) Uani 1 1 d . . . . .
Br09 Br 0.33502(11) 0.20689(11) 0.62600(4) 0.0538(4) Uani 1 1 d . . . . .
Br0A Br 0.33476(10) 0.49254(11) 0.63343(5) 0.0556(5) Uani 1 1 d . . . . .
Br0B Br 0.17060(11) 0.00172(13) 0.54790(4) 0.0557(4) Uani 1 1 d . . . . .
Br0C Br 0.19345(11) 0.47527(11) 0.53522(4) 0.0561(4) Uani 1 1 d . . . . .
K00D K 0.0536(3) 0.3853(3) 0.750000 0.0357(10) Uani 1 2 d S T P . .
K00E K 0.0482(2) 0.3816(2) 0.61636(8) 0.0396(7) Uani 1 1 d . . . . .
K00F K 0.666667 0.333333 0.750000 0.0439(18) Uani 1 6 d S T P . .
K00G K 0.000000 0.000000 0.750000 0.0484(19) Uani 1 6 d S T P . .
K00H K 0.333333 0.666667 0.37630(15) 0.0461(13) Uani 1 3 d S T P . .
K00I K 0.000000 0.000000 0.62113(15) 0.0512(14) Uani 1 3 d S T P . .
K00J K 0.3282(2) 0.3230(3) 0.53518(13) 0.0734(12) Uani 1 1 d . . . . .

loop_
_atom_site_aniso_label
_atom_site_aniso_U_11
_atom_site_aniso_U_22
_atom_site_aniso_U_33
_atom_site_aniso_U_23
_atom_site_aniso_U_13
_atom_site_aniso_U_12
Bi01 0.0231(4) 0.0231(4) 0.0178(6) 0.000 0.000 0.01157(18)
Bi02 0.0262(3) 0.0262(3) 0.0179(4) 0.000 0.000 0.01312(14)
Bi03 0.0252(3) 0.0270(3) 0.0212(2) 0.00116(18) -0.00078(18) 0.0127(2)
Br04 0.0310(10) 0.0291(9) 0.0390(12) 0.000 0.000 0.0148(8)
Br05 0.0265(7) 0.0396(7) 0.0322(8) -0.0020(6) -0.0013(5) 0.0152(6)
Br06 0.0265(7) 0.0368(7) 0.0343(8) 0.0004(6) -0.0014(5) 0.0117(6)
Br07 0.0768(14) 0.0370(10) 0.0281(12) 0.000 0.000 0.0383(10)
Br08 0.0582(9) 0.0483(8) 0.0453(10) -0.0185(7) -0.0068(7) 0.0351(7)
Br09 0.0761(10) 0.0489(9) 0.0405(10) -0.0117(7) 0.0038(8) 0.0344(8)
Br0A 0.0398(8) 0.0519(9) 0.0716(12) 0.0327(8) -0.0034(7) 0.0203(7)
Br0B 0.0521(9) 0.0929(12) 0.0426(10) -0.0104(8) -0.0161(7) 0.0515(9)
Br0C 0.0574(9) 0.0492(9) 0.0417(10) 0.0204(7) 0.0119(7) 0.0118(7)
K00D 0.032(2) 0.033(2) 0.043(3) 0.000 0.000 0.0176(18)
K00E 0.0417(16) 0.0450(17) 0.0365(19) 0.0029(14) -0.0031(14) 0.0249(14)
K00F 0.052(3) 0.052(3) 0.027(4) 0.000 0.000 0.0262(14)
K00G 0.054(3) 0.054(3) 0.038(5) 0.000 0.000 0.0270(15)
K00H 0.059(2) 0.059(2) 0.021(3) 0.000 0.000 0.0294(10)
K00I 0.063(2) 0.063(2) 0.028(3) 0.000 0.000 0.0315(11)
K00J 0.054(2) 0.095(3) 0.071(3) -0.014(2) -0.0061(18) 0.0373(19)

loop_
_atom_type_symbol
_atom_type_description
_atom_type_scat_dispersion_real
_atom_type_scat_dispersion_imag
_atom_type_scat_source
Bi Bi -4.1077 10.2566 'International Tables Vol C Tables 4.2.6.8 and 6.1.1.4'
Br Br -0.2901 2.4595 'International Tables Vol C Tables 4.2.6.8 and 6.1.1.4'
K K 0.2009 0.2494 'International Tables Vol C Tables 4.2.6.8 and 6.1.1.4'

loop_
_geom_angle_atom_site_label_1
_geom_angle_atom_site_label_2
_geom_angle_atom_site_label_3
_geom_angle
_geom_angle_site_symmetry_1
_geom_angle_site_symmetry_3
_geom_angle_publ_flag
Br0B Bi01 Br0B 180.00(5) 8_556 2 ?
Br0B Bi01 Br0B 91.48(4) 3 7_556 ?
Br0B Bi01 Br0B 88.52(4) 8_556 7_556 ?
Br0B Bi01 Br0B 88.52(4) 9_556 7_556 ?
Br0B Bi01 Br0B 88.51(4) 2 . ?
Br0B Bi01 Br0B 88.51(4) 3 . ?
Br0B Bi01 Br0B 91.48(4) 8_556 3 ?
Br0B Bi01 Br0B 88.52(4) 8_556 9_556 ?
Br0B Bi01 Br0B 88.52(4) 2 3 ?
Br0B Bi01 Br0B 91.49(4) 8_556 . ?
Br0B Bi01 Br0B 180.0 9_556 3 ?
Br0B Bi01 Br0B 91.48(4) 2 9_556 ?
Br0B Bi01 Br0B 91.49(4) 9_556 . ?
Br0B Bi01 Br0B 91.48(4) 2 7_556 ?
Br0B Bi01 Br0B 180.0 7_556 . ?
Br0B Bi01 K00I 126.31(3) 8_556 . ?
Br0B Bi01 K00I 126.31(3) 7_556 . ?
Br0B Bi01 K00I 53.69(3) 3 . ?
Br0B Bi01 K00I 126.31(3) 3 7_556 ?
Br0B Bi01 K00I 53.69(3) . . ?
Br0B Bi01 K00I 126.31(3) 2 7_556 ?
Br0B Bi01 K00I 53.69(3) 7_556 7_556 ?
Br0B Bi01 K00I 53.69(3) 2 . ?
Br0B Bi01 K00I 53.69(3) 8_556 7_556 ?
Br0B Bi01 K00I 126.31(3) . 7_556 ?
Br0B Bi01 K00I 53.69(3) 9_556 7_556 ?
Br0B Bi01 K00I 126.31(3) 9_556 . ?
K00I Bi01 K00I 180.0 . 7_556 ?
Br08 Bi02 Br08 90.45(4) 3_565 2_665 ?
Br08 Bi02 Br08 90.45(4) 2_665 . ?
Br08 Bi02 Br08 90.45(4) 3_565 . ?
Br08 Bi02 K00H 55.06(3) 3_565 . ?
Br08 Bi02 K00H 55.06(3) 2_665 . ?
Br08 Bi02 K00H 55.06(3) . . ?
Br0C Bi02 Br08 87.47(4) . 3_565 ?
Br0C Bi02 Br08 89.78(4) . . ?
Br0C Bi02 Br08 177.91(4) 3_565 . ?
Br0C Bi02 Br08 177.91(4) . 2_665 ?
Br0C Bi02 Br08 87.47(4) 3_565 2_665 ?
Br0C Bi02 Br08 87.47(4) 2_665 . ?
Br0C Bi02 Br08 89.78(4) 2_665 2_665 ?
Br0C Bi02 Br08 177.91(4) 2_665 3_565 ?
Br0C Bi02 Br08 89.78(4) 3_565 3_565 ?
Br0C Bi02 Br0C 92.30(5) 3_565 . ?
Br0C Bi02 Br0C 92.30(5) 2_665 . ?
Br0C Bi02 Br0C 92.30(5) 3_565 2_665 ?
Br0C Bi02 K00H 123.62(3) 3_565 . ?
Br0C Bi02 K00H 123.62(4) 2_665 . ?
Br0C Bi02 K00H 123.62(4) . . ?
Br04 Bi03 Br07 81.89(3) . . ?
Br05 Bi03 Br04 88.53(4) . . ?
Br05 Bi03 Br06 177.65(4) . . ?
Br05 Bi03 Br07 90.28(4) . . ?
Br06 Bi03 Br04 89.17(4) . . ?
Br06 Bi03 Br07 89.88(4) . . ?
Br09 Bi03 Br04 179.52(4) . . ?
Br09 Bi03 Br05 91.47(4) . . ?
Br09 Bi03 Br06 90.83(4) . . ?
Br09 Bi03 Br07 97.63(4) . . ?
Br0A Bi03 Br04 90.21(4) . . ?
Br0A Bi03 Br05 89.92(4) . . ?
Br0A Bi03 Br06 89.60(4) . . ?
Br0A Bi03 Br07 172.10(4) . . ?
Br0A Bi03 Br09 90.26(5) . . ?
Bi03 Br04 Bi03 98.15(5) . 10_557 ?
Bi03 Br04 K00D 95.87(5) 10_557 . ?
Bi03 Br04 K00D 95.80(5) 10_557 2_665 ?
Bi03 Br04 K00D 95.80(5) . 2_665 ?
Bi03 Br04 K00D 95.87(5) . . ?
K00D Br04 K00D 162.14(10) . 2_665 ?
Bi03 Br05 K00D 98.57(7) . 2_665 ?
Bi03 Br05 K00E 97.23(6) . 2_665 ?
Bi03 Br05 K00F 107.27(4) . . ?
Bi03 Br05 K00H 105.66(4) . 7_666 ?
K00D Br05 K00E 86.55(6) 2_665 2_665 ?
K00D Br05 K00F 92.44(5) 2_665 . ?
K00D Br05 K00H 155.76(7) 2_665 7_666 ?
K00F Br05 K00E 155.34(6) . 2_665 ?
K00H Br05 K00E 89.86(8) 7_666 2_665 ?
K00H Br05 K00F 81.01(7) 7_666 . ?
Bi03 Br06 K00D 97.27(7) . . ?
Bi03 Br06 K00E 98.01(6) . . ?
Bi03 Br06 K00G 106.54(4) . . ?
Bi03 Br06 K00I 106.61(4) . . ?
K00D Br06 K00E 86.72(6) . . ?
K00D Br06 K00G 90.80(5) . . ?
K00D Br06 K00I 156.12(7) . . ?
K00E Br06 K00G 155.44(6) . . ?
K00I Br06 K00E 90.10(8) . . ?
K00I Br06 K00G 82.37(7) . . ?
Bi03 Br07 Bi03 98.05(5) . 10_557 ?
Bi03 Br07 K00D 130.97(2) . 3 ?
Bi03 Br07 K00D 130.97(2) 10_557 3 ?
Bi03 Br07 K00F 92.65(4) . . ?
Bi03 Br07 K00F 92.65(4) 10_557 . ?
Bi03 Br07 K00G 93.81(4) . . ?
Bi03 Br07 K00G 93.81(4) 10_557 . ?
K00D Br07 K00F 85.08(7) 3 . ?
K00D Br07 K00G 85.07(7) 3 . ?
K00G Br07 K00F 170.14(4) . . ?
Bi02 Br08 K00E 163.31(7) . 8_556 ?
Bi02 Br08 K00H 79.65(7) . . ?
Bi02 Br08 K00J 94.16(7) . 7_666 ?
K00E Br08 K00H 93.57(9) 8_556 . ?
K00E Br08 K00J 102.48(8) 8_556 7_666 ?
K00J Br08 K00H 109.18(8) 7_666 . ?
Bi03 Br09 K00E 137.04(7) . 3 ?
Bi03 Br09 K00H 96.25(7) . 7_666 ?
Bi03 Br09 K00J 111.79(7) . . ?
K00E Br09 K00H 82.44(5) 3 7_666 ?
K00E Br09 K00J 111.15(8) 3 . ?
K00J Br09 K00H 93.71(9) . 7_666 ?
Bi03 Br0A K00E 102.42(6) . 2_665 ?
Bi03 Br0A K00E 102.03(6) . . ?
K00E Br0A K00E 154.91(10) 2_665 . ?
Bi01 Br0B K00E 167.78(7) . 3 ?
Bi01 Br0B K00I 84.64(7) . . ?
Bi01 Br0B K00J 85.90(6) . . ?
Bi01 Br0B K00J 89.45(7) . 8_556 ?
Bi01 Br0B K00J 83.94(6) . 3 ?
K00E Br0B K00J 86.66(8) 3 3 ?
K00E Br0B K00J 104.57(8) 3 . ?
K00E Br0B K00J 97.43(8) 3 8_556 ?
K00I Br0B K00E 88.12(8) . 3 ?
K00I Br0B K00J 93.15(7) . 3 ?
K00I Br0B K00J 173.88(9) . 8_556 ?
K00I Br0B K00J 94.99(7) . . ?
K00J Br0B K00J 86.15(7) 8_556 . ?
K00J Br0B K00J 166.31(14) . 3 ?
K00J Br0B K00J 84.62(6) 8_556 3 ?
Bi02 Br0C K00E 145.50(7) . . ?
Bi02 Br0C K00J 104.15(8) . . ?
Bi02 Br0C K00J 95.84(7) . 9_556 ?
K00E Br0C K00J 106.05(9) . 9_556 ?
K00E Br0C K00J 99.44(9) . . ?
K00J Br0C K00J 96.78(10) . 9_556 ?
Br04 K00D Br04 77.86(10) . 3_565 ?
Br04 K00D Br05 129.94(7) . 3_565 ?
Br04 K00D Br05 76.33(7) 3_565 12_567 ?
Br04 K00D Br05 76.33(7) 3_565 3_565 ?
Br04 K00D Br05 129.94(7) . 12_567 ?
Br04 K00D Br06 77.12(7) . 10_557 ?
Br04 K00D Br06 129.58(7) 3_565 10_557 ?
Br04 K00D Br06 129.58(7) 3_565 . ?
Br04 K00D Br06 77.12(7) . . ?
Br04 K00D K00E 90.43(5) 3_565 10_557 ?
Br04 K00D K00E 90.73(5) . . ?
Br04 K00D K00E 90.43(5) 3_565 . ?
Br04 K00D K00E 90.73(5) . 10_557 ?
Br04 K00D K00F 87.93(7) 3_565 1_455 ?
Br04 K00D K00F 165.79(10) . 1_455 ?
Br04 K00D K00G 88.69(7) . . ?
Br04 K00D K00G 166.55(10) 3_565 . ?
Br05 K00D Br05 83.51(8) 3_565 12_567 ?
Br05 K00D Br06 149.42(12) 3_565 10_557 ?
Br05 K00D Br06 149.42(12) 12_567 . ?
Br05 K00D Br06 87.52(4) 12_567 10_557 ?
Br05 K00D Br06 87.52(4) 3_565 . ?
Br05 K00D K00E 47.77(3) 3_565 . ?
Br05 K00D K00E 131.27(8) 12_567 . ?
Br05 K00D K00E 131.27(8) 3_565 10_557 ?
Br05 K00D K00E 47.77(3) 12_567 10_557 ?
Br05 K00D K00F 44.30(4) 12_567 1_455 ?
Br05 K00D K00F 44.30(4) 3_565 1_455 ?
Br05 K00D K00G 113.23(7) 3_565 . ?
Br05 K00D K00G 113.23(7) 12_567 . ?
Br06 K00D Br06 85.51(8) 10_557 . ?
Br06 K00D K00E 132.70(8) 10_557 . ?
Br06 K00D K00E 132.70(8) . 10_557 ?
Br06 K00D K00E 47.20(4) . . ?
Br06 K00D K00E 47.20(4) 10_557 10_557 ?
Br06 K00D K00F 112.82(7) . 1_455 ?
Br06 K00D K00F 112.82(7) 10_557 1_455 ?
Br06 K00D K00G 45.21(4) 10_557 . ?
Br06 K00D K00G 45.21(4) . . ?
Br07 K00D Br04 141.30(11) 2 . ?
Br07 K00D Br04 140.84(11) 2 3_565 ?
Br07 K00D Br05 74.72(7) 2 12_567 ?
Br07 K00D Br05 74.72(7) 2 3_565 ?
Br07 K00D Br06 74.72(7) 2 10_557 ?
Br07 K00D Br06 74.72(7) 2 . ?
Br07 K00D K00E 89.25(5) 2 10_557 ?
Br07 K00D K00E 89.25(5) 2 . ?
Br07 K00D K00F 52.91(6) 2 1_455 ?
Br07 K00D K00G 52.61(6) 2 . ?
K00E K00D K00E 178.44(11) 10_557 . ?
K00E K00D K00F 89.37(5) . 1_455 ?
K00E K00D K00F 89.36(5) 10_557 1_455 ?
K00E K00D K00G 89.73(5) 10_557 . ?
K00E K00D K00G 89.73(5) . . ?
K00G K00D K00F 105.52(7) . 1_455 ?
Br05 K00E Br0B 135.97(9) 3_565 2 ?
Br05 K00E K00D 45.68(6) 3_565 . ?
Br05 K00E K00H 44.39(7) 3_565 7_566 ?
Br05 K00E K00I 111.73(9) 3_565 . ?
Br06 K00E Br05 84.70(7) . 3_565 ?
Br06 K00E Br0B 89.24(6) . 2 ?
Br06 K00E K00D 46.08(6) . . ?
Br06 K00E K00H 111.29(8) . 7_566 ?
Br06 K00E K00I 44.64(7) . . ?
Br08 K00E Br05 84.85(6) 9_556 3_565 ?
Br08 K00E Br06 145.65(9) 9_556 . ?
Br08 K00E Br09 73.34(6) 9_556 2 ?
Br08 K00E Br0A 142.52(10) 9_556 . ?
Br08 K00E Br0A 88.51(7) 9_556 3_565 ?
Br08 K00E Br0B 76.08(7) 9_556 2 ?
Br08 K00E Br0C 75.17(7) 9_556 . ?
Br08 K00E K00D 130.34(8) 9_556 . ?
Br08 K00E K00H 43.77(7) 9_556 7_566 ?
Br08 K00E K00I 111.35(8) 9_556 . ?
Br09 K00E Br05 71.99(6) 2 3_565 ?
Br09 K00E Br06 72.31(6) 2 . ?
Br09 K00E Br0B 64.66(6) 2 2 ?
Br09 K00E K00D 85.11(8) 2 . ?
Br09 K00E K00H 52.90(4) 2 7_566 ?
Br09 K00E K00I 53.65(4) 2 . ?
Br0A K00E Br05 117.54(9) . 3_565 ?
Br0A K00E Br05 70.14(6) 3_565 3_565 ?
Br0A K00E Br06 70.18(5) . . ?
Br0A K00E Br06 118.15(9) 3_565 . ?
Br0A K00E Br09 139.15(8) 3_565 2 ?
Br0A K00E Br09 139.86(8) . 2 ?
Br0A K00E Br0A 73.54(7) 3_565 . ?
Br0A K00E Br0B 146.34(10) 3_565 2 ?
Br0A K00E Br0B 100.88(7) . 2 ?
Br0A K00E K00D 79.19(7) . . ?
Br0A K00E K00D 79.38(7) 3_565 . ?
Br0A K00E K00H 159.42(9) . 7_566 ?
Br0A K00E K00H 88.66(5) 3_565 7_566 ?
Br0A K00E K00I 88.92(5) . . ?
Br0A K00E K00I 160.08(9) 3_565 . ?
Br0B K00E K00D 133.12(8) 2 . ?
Br0B K00E K00H 99.66(7) 2 7_566 ?
Br0B K00E K00I 45.12(7) 2 . ?
Br0C K00E Br05 147.03(9) . 3_565 ?
Br0C K00E Br06 126.02(8) . . ?
Br0C K00E Br09 124.54(9) . 2 ?
Br0C K00E Br0A 83.19(7) . 3_565 ?
Br0C K00E Br0A 70.31(6) . . ?
Br0C K00E Br0B 64.12(6) . 2 ?
Br0C K00E K00D 148.10(9) . . ?
Br0C K00E K00H 118.61(9) . 7_566 ?
Br0C K00E K00I 99.99(8) . . ?
K00D K00E K00H 87.59(8) . 7_566 ?
K00D K00E K00I 88.28(9) . . ?
K00I K00E K00H 106.53(5) . 7_566 ?
Br05 K00F Br05 135.514(14) 2_655 10_557 ?
Br05 K00F Br05 81.59(4) 12_667 3_665 ?
Br05 K00F Br05 81.59(4) 2_655 11_657 ?
Br05 K00F Br05 81.93(3) 2_655 . ?
Br05 K00F Br05 135.514(14) 12_667 2_655 ?
Br05 K00F Br05 81.94(3) 11_657 10_557 ?
Br05 K00F Br05 135.514(14) 3_665 11_657 ?
Br05 K00F Br05 135.514(14) 3_665 10_557 ?
Br05 K00F Br05 81.94(3) 3_665 . ?
Br05 K00F Br05 81.59(4) 10_557 . ?
Br05 K00F Br05 135.514(14) 11_657 . ?
Br05 K00F Br05 81.94(3) 12_667 10_557 ?
Br05 K00F Br05 81.94(3) 3_665 2_655 ?
Br05 K00F Br05 81.94(3) 12_667 11_657 ?
Br05 K00F Br05 135.515(14) 12_667 . ?
Br05 K00F Br07 66.24(2) 12_667 2_655 ?
Br05 K00F Br07 139.16(2) 12_667 . ?
Br05 K00F Br07 139.16(2) 3_665 . ?
Br05 K00F Br07 66.24(2) . 3_665 ?
Br05 K00F Br07 139.16(2) . 2_655 ?
Br05 K00F Br07 69.29(2) 3_665 3_665 ?
Br05 K00F Br07 66.24(2) 2_655 . ?
Br05 K00F Br07 66.24(2) 3_665 2_655 ?
Br05 K00F Br07 69.29(2) 12_667 3_665 ?
Br05 K00F Br07 69.29(2) . . ?
Br05 K00F Br07 139.16(2) 2_655 3_665 ?
Br05 K00F Br07 69.29(2) 2_655 2_655 ?
Br05 K00F Br07 66.24(2) 10_557 3_665 ?
Br05 K00F Br07 69.29(2) 11_657 2_655 ?
Br05 K00F Br07 66.24(2) 11_657 . ?
Br05 K00F Br07 69.29(2) 10_557 . ?
Br05 K00F Br07 139.16(2) 10_557 2_655 ?
Br05 K00F Br07 139.16(2) 11_657 3_665 ?
Br05 K00F K00D 43.25(2) 12_667 1_655 ?
Br05 K00F K00D 100.68(4) 11_657 1_655 ?
Br05 K00F K00D 100.68(4) 2_655 1_655 ?
Br05 K00F K00D 122.89(3) . 1_655 ?
Br05 K00F K00D 122.89(3) 10_557 1_655 ?
Br05 K00F K00D 43.25(2) 3_665 1_655 ?
Br05 K00F K00H 130.79(2) 12_667 7_666 ?
Br05 K00F K00H 130.79(2) 3_665 4_665 ?
Br05 K00F K00H 49.21(2) 10_557 4_665 ?
Br05 K00F K00H 49.21(2) 3_665 7_666 ?
Br05 K00F K00H 130.79(2) 10_557 7_666 ?
Br05 K00F K00H 49.21(2) 12_667 4_665 ?
Br05 K00F K00H 130.79(2) 2_655 4_665 ?
Br05 K00F K00H 49.21(2) 11_657 4_665 ?
Br05 K00F K00H 49.21(2) 2_655 7_666 ?
Br05 K00F K00H 49.21(2) . 7_666 ?
Br05 K00F K00H 130.79(2) 11_657 7_666 ?
Br05 K00F K00H 130.80(2) . 4_665 ?
Br07 K00F Br07 120.0 2_655 . ?
Br07 K00F Br07 120.0 2_655 3_665 ?
Br07 K00F Br07 120.0 . 3_665 ?
Br07 K00F K00D 42.01(5) 2_655 1_655 ?
Br07 K00F K00D 162.01(5) . 1_655 ?
Br07 K00F K00D 77.99(5) 3_665 1_655 ?
Br07 K00F K00H 90.0 . 7_666 ?
Br07 K00F K00H 90.0 2_655 4_665 ?
Br07 K00F K00H 90.0 3_665 4_665 ?
Br07 K00F K00H 89.999(1) 2_655 7_666 ?
Br07 K00F K00H 90.0 . 4_665 ?
Br07 K00F K00H 90.0 3_665 7_666 ?
K00H K00F K00D 90.000(1) 4_665 1_655 ?
K00H K00F K00D 90.000(1) 7_666 1_655 ?
K00H K00F K00H 180.0 4_665 7_666 ?
Br06 K00G Br06 136.114(15) 2 12_557 ?
Br06 K00G Br06 83.27(4) 2 11_557 ?
Br06 K00G Br06 83.27(4) 12_557 3 ?
Br06 K00G Br06 80.67(3) 10_557 12_557 ?
Br06 K00G Br06 136.114(15) 2 10_557 ?
Br06 K00G Br06 136.114(15) 10_557 3 ?
Br06 K00G Br06 136.113(15) . 12_557 ?
Br06 K00G Br06 83.27(4) . 10_557 ?
Br06 K00G Br06 136.114(15) 3 11_557 ?
Br06 K00G Br06 80.67(3) 12_557 11_557 ?
Br06 K00G Br06 80.67(3) 2 3 ?
Br06 K00G Br06 80.67(3) . 3 ?
Br06 K00G Br06 80.67(3) 10_557 11_557 ?
Br06 K00G Br06 136.114(15) . 11_557 ?
Br06 K00G Br06 80.67(3) . 2 ?
Br06 K00G Br07 138.33(2) . 3 ?
Br06 K00G Br07 69.43(2) 11_557 2 ?
Br06 K00G Br07 69.43(2) . . ?
Br06 K00G Br07 138.33(2) 3 2 ?
Br06 K00G Br07 138.33(2) 11_557 . ?
Br06 K00G Br07 66.70(2) . 2 ?
Br06 K00G Br07 138.33(2) 2 . ?
Br06 K00G Br07 66.70(2) 2 3 ?
Br06 K00G Br07 69.43(2) 3 3 ?
Br06 K00G Br07 66.70(2) 3 . ?
Br06 K00G Br07 69.43(2) 2 2 ?
Br06 K00G Br07 138.33(2) 10_557 3 ?
Br06 K00G Br07 138.33(2) 12_557 2 ?
Br06 K00G Br07 66.70(2) 10_557 2 ?
Br06 K00G Br07 69.43(2) 10_557 . ?
Br06 K00G Br07 69.43(2) 12_557 3 ?
Br06 K00G Br07 66.70(2) 12_557 . ?
Br06 K00G Br07 66.70(2) 11_557 3 ?
Br06 K00G K00D 100.62(3) 11_557 . ?
Br06 K00G K00D 122.35(3) 3 . ?
Br06 K00G K00D 43.99(2) 10_557 . ?
Br06 K00G K00D 43.99(2) . . ?
Br06 K00G K00D 122.35(3) 12_557 . ?
Br06 K00G K00D 100.62(3) 2 . ?
Br06 K00G K00I 48.36(2) 10_557 10_557 ?
Br06 K00G K00I 131.64(2) 10_557 . ?
Br06 K00G K00I 131.64(2) 3 10_557 ?
Br06 K00G K00I 131.64(2) 11_557 . ?
Br06 K00G K00I 48.36(2) 12_557 10_557 ?
Br06 K00G K00I 48.36(2) 3 . ?
Br06 K00G K00I 48.36(2) 2 . ?
Br06 K00G K00I 131.64(2) . 10_557 ?
Br06 K00G K00I 131.64(2) 12_557 . ?
Br06 K00G K00I 48.36(2) . . ?
Br06 K00G K00I 131.64(2) 2 10_557 ?
Br06 K00G K00I 48.36(2) 11_557 10_557 ?
Br07 K00G Br07 120.000(1) . 2 ?
Br07 K00G Br07 120.0 3 . ?
Br07 K00G Br07 119.999(1) 3 2 ?
Br07 K00G K00D 42.33(4) 2 . ?
Br07 K00G K00D 77.67(4) . . ?
Br07 K00G K00D 162.33(4) 3 . ?
Br07 K00G K00I 90.0 3 . ?
Br07 K00G K00I 90.0 3 10_557 ?
Br07 K00G K00I 90.0 . 10_557 ?
Br07 K00G K00I 90.0 2 10_557 ?
Br07 K00G K00I 90.0 2 . ?
Br07 K00G K00I 90.0 . . ?
K00I K00G K00D 90.000(1) 10_557 . ?
K00I K00G K00D 90.000(1) . . ?
K00I K00G K00I 180.0 10_557 . ?
Bi02 K00H K00E 86.96(7) . 7_566 ?
Bi02 K00H K00F 180.0 . 7_666 ?
Br05 K00H Bi02 130.22(7) 8_566 . ?
Br05 K00H Bi02 130.22(7) 7_666 . ?
Br05 K00H Bi02 130.22(7) 9_556 . ?
Br05 K00H Br05 82.80(10) 9_556 8_566 ?
Br05 K00H Br05 82.80(10) 8_566 7_666 ?
Br05 K00H Br05 82.80(10) 9_556 7_666 ?
Br05 K00H Br09 67.27(4) 9_556 8_566 ?
Br05 K00H Br09 66.19(4) 8_566 8_566 ?
Br05 K00H Br09 138.59(14) 7_666 8_566 ?
Br05 K00H Br09 67.27(4) 7_666 9_556 ?
Br05 K00H Br09 138.59(14) 8_566 9_556 ?
Br05 K00H Br09 66.19(4) 9_556 9_556 ?
Br05 K00H Br09 67.27(4) 8_566 7_666 ?
Br05 K00H Br09 138.59(14) 9_556 7_666 ?
Br05 K00H Br09 66.19(4) 7_666 7_666 ?
Br05 K00H K00E 102.42(6) 8_566 7_566 ?
Br05 K00H K00E 125.82(9) 7_666 7_566 ?
Br05 K00H K00E 45.75(4) 9_556 7_566 ?
Br05 K00H K00F 49.78(7) 9_556 7_666 ?
Br05 K00H K00F 49.78(7) 7_666 7_666 ?
Br05 K00H K00F 49.78(7) 8_566 7_666 ?
Br08 K00H Bi02 45.29(7) . . ?
Br08 K00H Bi02 45.29(7) 2_665 . ?
Br08 K00H Bi02 45.29(7) 3_565 . ?
Br08 K00H Br05 140.58(3) 3_565 7_666 ?
Br08 K00H Br05 85.09(3) 2_665 8_566 ?
Br08 K00H Br05 132.51(3) 2_665 7_666 ?
Br08 K00H Br05 132.51(3) . 9_556 ?
Br08 K00H Br05 140.58(3) 2_665 9_556 ?
Br08 K00H Br05 132.51(3) 3_565 8_566 ?
Br08 K00H Br05 140.58(3) . 8_566 ?
Br08 K00H Br05 85.09(3) . 7_666 ?
Br08 K00H Br05 85.09(3) 3_565 9_556 ?
Br08 K00H Br08 75.97(10) 3_565 . ?
Br08 K00H Br08 75.97(10) 2_665 . ?
Br08 K00H Br08 75.97(10) 3_565 2_665 ?
Br08 K00H Br09 73.51(5) 2_665 8_566 ?
Br08 K00H Br09 136.24(14) 3_565 7_666 ?
Br08 K00H Br09 73.51(5) . 7_666 ?
Br08 K00H Br09 136.24(14) 2_665 9_556 ?
Br08 K00H Br09 73.51(5) 3_565 9_556 ?
Br08 K00H Br09 66.76(4) 3_565 8_566 ?
Br08 K00H Br09 136.24(14) . 8_566 ?
Br08 K00H Br09 66.76(4) . 9_556 ?
Br08 K00H Br09 66.76(4) 2_665 7_666 ?
Br08 K00H K00E 42.66(4) 3_565 7_566 ?
Br08 K00H K00E 101.61(7) 2_665 7_566 ?
Br08 K00H K00E 114.98(9) . 7_566 ?
Br08 K00H K00F 134.71(7) . 7_666 ?
Br08 K00H K00F 134.71(7) 3_565 7_666 ?
Br08 K00H K00F 134.71(7) 2_665 7_666 ?
Br09 K00H Bi02 91.19(8) 8_566 . ?
Br09 K00H Bi02 91.19(8) 9_556 . ?
Br09 K00H Bi02 91.19(8) 7_666 . ?
Br09 K00H Br09 119.958(6) 8_566 9_556 ?
Br09 K00H Br09 119.958(6) 8_566 7_666 ?
Br09 K00H Br09 119.956(6) 9_556 7_666 ?
Br09 K00H K00E 75.62(4) 9_556 7_566 ?
Br09 K00H K00E 164.37(4) 7_666 7_566 ?
Br09 K00H K00E 44.65(4) 8_566 7_566 ?
Br09 K00H K00F 88.81(8) 7_666 7_666 ?
Br09 K00H K00F 88.81(8) 9_556 7_666 ?
Br09 K00H K00F 88.81(8) 8_566 7_666 ?
K00F K00H K00E 93.04(7) 7_666 7_566 ?
Bi01 K00I K00E 88.02(7) . 3 ?
Bi01 K00I K00E 88.02(7) . 2 ?
Bi01 K00I K00E 88.02(7) . . ?
Bi01 K00I K00G 180.0 . . ?
Br06 K00I Bi01 130.73(7) 3 . ?
Br06 K00I Bi01 130.73(7) 2 . ?
Br06 K00I Bi01 130.73(7) . . ?
Br06 K00I Br06 82.03(11) . 2 ?
Br06 K00I Br06 82.03(11) . 3 ?
Br06 K00I Br06 82.03(11) 3 2 ?
Br06 K00I Br0B 122.93(3) 3 3 ?
Br06 K00I Br0B 122.93(4) . . ?
Br06 K00I Br0B 91.47(3) 3 . ?
Br06 K00I Br0B 153.24(5) 2 . ?
Br06 K00I Br0B 122.93(3) 2 2 ?
Br06 K00I Br0B 153.24(5) 3 2 ?
Br06 K00I Br0B 91.47(3) . 2 ?
Br06 K00I Br0B 91.47(3) 2 3 ?
Br06 K00I Br0B 153.24(5) . 3 ?
Br06 K00I K00E 124.84(9) 3 . ?
Br06 K00I K00E 101.55(6) . 3 ?
Br06 K00I K00E 45.26(4) 2 2 ?
Br06 K00I K00E 45.26(4) . . ?
Br06 K00I K00E 124.84(9) 2 3 ?
Br06 K00I K00E 45.26(4) 3 3 ?
Br06 K00I K00E 101.55(6) 2 . ?
Br06 K00I K00E 124.84(9) . 2 ?
Br06 K00I K00E 101.55(6) 3 2 ?
Br06 K00I K00G 49.27(7) . . ?
Br06 K00I K00G 49.27(7) 3 . ?
Br06 K00I K00G 49.27(7) 2 . ?
Br0B K00I Bi01 41.67(6) 3 . ?
Br0B K00I Bi01 41.67(6) . . ?
Br0B K00I Bi01 41.67(6) 2 . ?
Br0B K00I Br0B 70.31(10) . 2 ?
Br0B K00I Br0B 70.31(10) . 3 ?
Br0B K00I Br0B 70.31(10) 2 3 ?
Br0B K00I K00E 103.42(8) . . ?
Br0B K00I K00E 112.06(9) . 2 ?
Br0B K00I K00E 112.06(9) 3 . ?
Br0B K00I K00E 46.76(4) . 3 ?
Br0B K00I K00E 103.42(8) 3 3 ?
Br0B K00I K00E 46.76(4) 3 2 ?
Br0B K00I K00E 103.42(8) 2 2 ?
Br0B K00I K00E 112.06(9) 2 3 ?
Br0B K00I K00E 46.76(4) 2 . ?
Br0B K00I K00G 138.33(6) 2 . ?
Br0B K00I K00G 138.33(6) 3 . ?
Br0B K00I K00G 138.33(6) . . ?
K00E K00I K00E 119.881(9) . 3 ?
K00E K00I K00E 119.882(9) . 2 ?
K00E K00I K00E 119.882(9) 2 3 ?
K00G K00I K00E 91.98(7) . 3 ?
K00G K00I K00E 91.98(7) . . ?
K00G K00I K00E 91.98(7) . 2 ?
Br08 K00J Br09 78.50(9) 7_666 . ?
Br08 K00J Br0B 160.03(14) 7_666 2 ?
Br08 K00J Br0B 119.11(9) 7_666 . ?
Br08 K00J Br0B 134.08(12) 7_666 9_556 ?
Br08 K00J Br0C 71.79(7) 7_666 8_556 ?
Br08 K00J Br0C 114.72(10) 7_666 . ?
Br08 K00J K00J 144.90(11) 7_666 9_556 ?
Br08 K00J K00J 99.14(8) 7_666 8_556 ?
Br09 K00J Br0B 127.77(10) . 9_556 ?
Br09 K00J Br0B 61.01(7) . . ?
Br09 K00J Br0B 86.35(9) . 2 ?
Br09 K00J K00J 130.94(10) . 9_556 ?
Br09 K00J K00J 92.58(8) . 8_556 ?
Br0B K00J Br0B 62.32(6) . 2 ?
Br0B K00J Br0B 66.92(7) 9_556 . ?
Br0B K00J Br0B 65.79(7) 9_556 2 ?
Br0B K00J K00J 94.43(4) 2 8_556 ?
Br0B K00J K00J 50.09(7) 9_556 8_556 ?
Br0B K00J K00J 48.44(7) 9_556 9_556 ?
Br0B K00J K00J 94.55(4) . 9_556 ?
Br0B K00J K00J 45.41(3) . 8_556 ?
Br0B K00J K00J 45.29(3) 2 9_556 ?
Br0C K00J Br09 114.08(12) . . ?
Br0C K00J Br09 115.77(9) 8_556 . ?
Br0C K00J Br0B 60.05(5) . 2 ?
Br0C K00J Br0B 127.23(11) 8_556 2 ?
Br0C K00J Br0B 86.46(8) 8_556 . ?
Br0C K00J Br0B 89.90(9) . 9_556 ?
Br0C K00J Br0B 122.37(9) . . ?
Br0C K00J Br0B 62.97(8) 8_556 9_556 ?
Br0C K00J Br0C 129.94(13) . 8_556 ?
Br0C K00J K00J 41.83(6) . 9_556 ?
Br0C K00J K00J 139.82(13) . 8_556 ?
Br0C K00J K00J 41.39(8) 8_556 8_556 ?
Br0C K00J K00J 103.04(15) 8_556 9_556 ?
K00J K00J K00J 98.01(12) 8_556 9_556 ?

loop_
_geom_bond_atom_site_label_1
_geom_bond_atom_site_label_2
_geom_bond_distance
_geom_bond_site_symmetry_2
_geom_bond_publ_flag
Bi01 Br0B 2.8263(12) 8_556 ?
Bi01 Br0B 2.8264(12) 3 ?
Bi01 Br0B 2.8264(12) 9_556 ?
Bi01 Br0B 2.8264(12) . ?
Bi01 Br0B 2.8264(12) 7_556 ?
Bi01 Br0B 2.8263(12) 2 ?
Bi01 K00I 4.233(5) . ?
Bi01 K00I 4.233(5) 7_556 ?
Bi02 Br08 2.9057(13) 2_665 ?
Bi02 Br08 2.9057(13) 3_565 ?
Bi02 Br08 2.9057(13) . ?
Bi02 Br0C 2.7641(13) 2_665 ?
Bi02 Br0C 2.7641(13) . ?
Bi02 Br0C 2.7641(13) 3_565 ?
Bi02 K00H 4.022(5) . ?
Bi03 Br04 3.0355(11) . ?
Bi03 Br05 2.8577(12) . ?
Bi03 Br06 2.8748(12) . ?
Bi03 Br07 3.0379(11) . ?
Bi03 Br09 2.7182(14) . ?
Bi03 Br0A 2.7049(13) . ?
Br04 K00D 3.312(4) 2_665 ?
Br04 K00D 3.288(4) . ?
Br05 K00D 3.347(3) 2_665 ?
Br05 K00E 3.464(3) 2_665 ?
Br05 K00F 3.4119(12) . ?
Br05 K00H 3.383(3) 7_666 ?
Br06 K00D 3.369(3) . ?
Br06 K00E 3.432(3) . ?
Br06 K00G 3.4427(12) . ?
Br06 K00I 3.395(4) . ?
Br07 K00D 3.278(4) 3 ?
Br07 K00F 3.9075(18) . ?
Br07 K00G 3.8682(18) . ?
Br08 K00E 3.283(3) 8_556 ?
Br08 K00H 3.352(4) . ?
Br08 K00J 3.321(3) 7_666 ?
Br09 K00E 3.428(3) 3 ?
Br09 K00H 3.8907(14) 7_666 ?
Br09 K00J 3.556(5) . ?
Br0A K00E 3.378(3) 2_665 ?
Br0A K00E 3.410(3) . ?
Br0B K00E 3.522(3) 3 ?
Br0B K00I 3.426(4) . ?
Br0B K00J 3.863(3) 3 ?
Br0B K00J 3.579(4) 8_556 ?
Br0B K00J 3.760(3) . ?
Br0C K00E 3.312(3) . ?
Br0C K00J 3.338(3) . ?
Br0C K00J 3.367(4) 9_556 ?
K00D K00E 4.670(3) 10_557 ?
K00D K00E 4.670(3) . ?
K00D K00F 4.880(3) 1_455 ?
K00D K00G 4.851(3) . ?
K00E K00H 4.836(2) 7_566 ?
K00E K00I 4.832(2) . ?
K00F K00H 4.413(5) 7_666 ?
K00F K00H 4.413(5) 4_665 ?
K00G K00I 4.503(5) 10_557 ?
K00G K00I 4.503(5) . ?
K00J K00J 5.013(5) 8_556 ?
K00J K00J 5.013(5) 9_556 ?
